data_7718853
loop_
_publ_author_name
'Jana, Narayan Ch'
'&#x10c;i&#x17e;m&#xe1;r, Erik'
'Brand&#xe3;o, Paula'
'Pramanik, Kuheli'
'Panja, Anangamohan'

_publ_section_title
;
 Experimental and theoretical insights into magnetic exchange and
 anisotropy in multinuclear cobalt complexes displaying slow relaxation.
;
_journal_issue 26
_journal_name_full 'Dalton transactions (Cambridge, England : 2003)'
_journal_page_first 10403
_journal_page_last 10415
_journal_paper_doi 10.1039/d5dt01197c
_journal_volume 54
_journal_year 2025
_chemical_formula_moiety '2(C16 H17 N O3)'
_chemical_formula_sum 'C32 H34 N2 O6'
_chemical_formula_weight 542.61
_space_group_crystal_system monoclinic
_space_group_IT_number 14
_space_group_name_Hall '-P 2yn'
_space_group_name_H-M_alt 'P 1 21/n 1'
_atom_sites_solution_hydrogens geom
_atom_sites_solution_primary dual
_audit_creation_date 2025-05-18
_audit_creation_method
;
Olex2 1.5
(compiled 2025.04.05 svn.rf049d14d for OlexSys, GUI svn.r7224)
;
_audit_update_record
;
2025-05-18 deposited with the CCDC.	2025-06-10 downloaded from the CCDC.
;
_cell_angle_alpha 90
_cell_angle_beta 95.339(8)
_cell_angle_gamma 90
_cell_formula_units_Z 4
_cell_length_a 13.3196(12)
_cell_length_b 7.1596(6)
_cell_length_c 28.319(2)
_cell_measurement_reflns_used 5233
_cell_measurement_temperature 100.02(10)
_cell_measurement_theta_max 29.7510
_cell_measurement_theta_min 1.6230
_cell_volume 2688.9(4)
_computing_cell_refinement 'CrysAlisPro 1.171.42.49 (Rigaku OD, 2022)'
_computing_data_collection 'CrysAlisPro 1.171.42.49 (Rigaku OD, 2022)'
_computing_data_reduction 'CrysAlisPro 1.171.42.49 (Rigaku OD, 2022)'
_computing_molecular_graphics 'Olex2 1.5 (Dolomanov et al., 2009)'
_computing_publication_material 'Olex2 1.5 (Dolomanov et al., 2009)'
_computing_structure_refinement 'SHELXL 2016/6 (Sheldrick, 2015)'
_computing_structure_solution 'SHELXT 2014/5 (Sheldrick, 2014)'
_diffrn_ambient_environment N~2~
_diffrn_ambient_temperature 100.02(10)
_diffrn_detector 'Hybrid Pixel Array Detector'
_diffrn_detector_area_resol_mean 5.8140
_diffrn_detector_type 'Pilatus 200K'
_diffrn_measured_fraction_theta_full 0.997
_diffrn_measured_fraction_theta_max 0.783
_diffrn_measurement_details
;
List of Runs (angles in degrees, time in seconds):

  # Type    Start    End  Width  t~exp~   \w     \q     \k     \f   Frames
#--------------------------------------------------------------------------
  1  \w     16.00  66.00   0.50    7.42    --    1.32-146.00-177.00  100
  2  \w     16.00  62.00   0.50    7.42    --   -2.64-146.00-177.00   92
  3  \w    -15.00  32.00   0.50    7.42    --   -2.64 -99.00 120.00   94
  4  \w    -26.00  18.00   0.50    7.42    --   -2.64  77.00 -60.00   88
  5  \w    -64.00  -1.00   0.50    7.42    --   -2.64 -37.00-180.00  126
  6  \w    -22.00  20.00   0.50    7.42    --   -2.64  77.00  30.00   84
;
_diffrn_measurement_device 'four-circle diffractometer'
_diffrn_measurement_device_type 'SuperNova, Dual, Cu at home/near, Pilatus 200K'
_diffrn_measurement_method '\w scans'
_diffrn_orient_matrix_type 'CrysAlisPro convention (1999,Acta A55,543-557)'
_diffrn_orient_matrix_UB_11 -0.0187519000
_diffrn_orient_matrix_UB_12 0.0381315000
_diffrn_orient_matrix_UB_13 -0.0221996000
_diffrn_orient_matrix_UB_21 0.0167552000
_diffrn_orient_matrix_UB_22 -0.0802472000
_diffrn_orient_matrix_UB_23 -0.0116718000
_diffrn_orient_matrix_UB_31 -0.0472175000
_diffrn_orient_matrix_UB_32 -0.0437253000
_diffrn_orient_matrix_UB_33 0.0020188000
_diffrn_radiation_monochromator mirror
_diffrn_radiation_probe x-ray
_diffrn_radiation_type 'Mo K\a'
_diffrn_radiation_wavelength 0.71073
_diffrn_reflns_av_R_equivalents 0.0724
_diffrn_reflns_av_unetI/netI 0.0797
_diffrn_reflns_Laue_measured_fraction_full 0.997
_diffrn_reflns_Laue_measured_fraction_max 0.783
_diffrn_reflns_limit_h_max 17
_diffrn_reflns_limit_h_min -17
_diffrn_reflns_limit_k_max 8
_diffrn_reflns_limit_k_min -9
_diffrn_reflns_limit_l_max 32
_diffrn_reflns_limit_l_min -37
_diffrn_reflns_number 23623
_diffrn_reflns_point_group_measured_fraction_full 0.997
_diffrn_reflns_point_group_measured_fraction_max 0.783
_diffrn_reflns_theta_full 25.242
_diffrn_reflns_theta_max 29.961
_diffrn_reflns_theta_min 1.757
_diffrn_source 'micro-focus sealed X-ray tube'
_diffrn_source_type 'SuperNova (Mo) X-ray Source'
_exptl_absorpt_coefficient_mu 0.093
_exptl_absorpt_correction_T_max 1.00000
_exptl_absorpt_correction_T_min 0.39197
_exptl_absorpt_correction_type multi-scan
_exptl_absorpt_process_details
;
CrysAlisPro 1.171.42.49 (Rigaku Oxford Diffraction, 2022)
Empirical absorption correction using spherical harmonics,
implemented in SCALE3 ABSPACK scaling algorithm.
;
_exptl_crystal_colour 'light orange'
_exptl_crystal_density_diffrn 1.340
_exptl_crystal_description block
_exptl_crystal_F_000 1152
_exptl_crystal_size_max 0.2
_exptl_crystal_size_mid 0.2
_exptl_crystal_size_min 0.1
_refine_diff_density_max 0.305
_refine_diff_density_min -0.314
_refine_diff_density_rms 0.057
_refine_ls_extinction_method none
_refine_ls_goodness_of_fit_ref 1.045
_refine_ls_hydrogen_treatment constr
_refine_ls_matrix_type full
_refine_ls_number_parameters 369
_refine_ls_number_reflns 6113
_refine_ls_number_restraints 0
_refine_ls_restrained_S_all 1.045
_refine_ls_R_factor_all 0.0934
_refine_ls_R_factor_gt 0.0547
_refine_ls_shift/su_max 0.001
_refine_ls_shift/su_mean 0.000
_refine_ls_structure_factor_coef Fsqd
_refine_ls_weighting_details 'w=1/[\s^2^(Fo^2^)+(0.0662P)^2^] where P=(Fo^2^+2Fc^2^)/3'
_refine_ls_weighting_scheme calc
_refine_ls_wR_factor_gt 0.1302
_refine_ls_wR_factor_ref 0.1471
_reflns_Friedel_coverage 0.000
_reflns_number_gt 3932
_reflns_number_total 6113
_reflns_threshold_expression 'I > 2\s(I)'
_cod_data_source_file d5dt01197c2.cif
_cod_data_source_block H2L
_cod_depositor_comments 'Adding full bibliography for 7718853--7718856.cif.'
_cod_database_code 7718853
_shelx_shelxl_version_number 2016/6
_chemical_oxdiff_formula 'C H N O'
_shelx_space_group_comment
;
The symmetry employed for this shelxl refinement is uniquely defined
by the following loop, which should always be used as a source of
symmetry information in preference to the above space-group names.
They are only intended as comments.
;
_shelx_estimated_absorpt_t_max 0.991
_shelx_estimated_absorpt_t_min 0.982
_olex2_refinement_description
;
1.a Secondary CH2 refined with riding coordinates:
 C16A(H16C,H16D), C16B(H16A,H16B)
1.b Aromatic/amide H refined with riding coordinates:
 C9A(H9A), C11B(H11B), C7B(H7B), C7A(H7A), C9B(H9B), C12A(H12A), C11A(H11A),
 C4B(H4B), C4A(H4A), C12B(H12B), C14A(H14A), C13A(H13A), C14B(H14B), C13B(H13B)
1.c Idealised Me refined as rotating group:
 C3A(H3AA,H3AB,H3AC), C3B(H3BA,H3BB,H3BC), C6A(H6AA,H6AB,H6AC), C6B(H6BA,H6BB,
 H6BC)
1.d Idealised tetrahedral OH refined as rotating group:
 O1B(H1B), O1A(H1A), O3B(H3B), O3A(H3A)
;
_olex2_submission_special_instructions 'No special instructions were received'
_oxdiff_exptl_absorpt_empirical_details
;
Empirical correction (ABSPACK) includes:
- Absorption correction using spherical harmonics
- Frame scaling
;
_oxdiff_exptl_absorpt_empirical_full_max 1.669
_oxdiff_exptl_absorpt_empirical_full_min 0.531

loop_
_space_group_symop_operation_xyz
'x, y, z'
'-x+1/2, y+1/2, -z+1/2'
'-x, -y, -z'
'x-1/2, -y-1/2, z-1/2'

loop_
_atom_site_label
_atom_site_type_symbol
_atom_site_fract_x
_atom_site_fract_y
_atom_site_fract_z
_atom_site_U_iso_or_equiv
_atom_site_adp_type
_atom_site_occupancy
_atom_site_site_symmetry_order
_atom_site_calc_flag
_atom_site_refinement_flags_posn
_atom_site_refinement_flags_adp
_atom_site_refinement_flags_occupancy
_atom_site_disorder_assembly
_atom_site_disorder_group
O1B O 0.75214(9) 0.34451(18) 0.69103(4) 0.0211(3) Uani 1 1 d . . . . .
H1B H 0.694020 0.339206 0.700197 0.032 Uiso 1 1 calc R U . . .
O1A O 0.50125(9) 0.19379(18) 0.55419(4) 0.0216(3) Uani 1 1 d . . . . .
H1A H 0.559256 0.197218 0.544845 0.032 Uiso 1 1 calc R U . . .
O2A O 0.31206(9) 0.18062(18) 0.57127(4) 0.0224(3) Uani 1 1 d . . . . .
O2B O 0.94155(9) 0.34812(19) 0.67435(4) 0.0247(3) Uani 1 1 d . . . . .
O3B O 0.40268(10) 0.45362(18) 0.63531(4) 0.0265(3) Uani 1 1 d . . . . .
H3B H 0.395927 0.357794 0.618196 0.040 Uiso 1 1 calc R U . . .
O3A O 0.84140(10) 0.09940(18) 0.60853(4) 0.0259(3) Uani 1 1 d . . . . .
H3A H 0.850976 0.186084 0.628429 0.039 Uiso 1 1 calc R U . . .
N1A N 0.63432(11) 0.2508(2) 0.49549(5) 0.0169(3) Uani 1 1 d . . . . .
N1B N 0.61762(11) 0.36874(19) 0.75099(5) 0.0169(3) Uani 1 1 d . . . . .
C8A C 0.45898(13) 0.2904(2) 0.47281(6) 0.0167(4) Uani 1 1 d . . . . .
C1B C 0.82043(13) 0.3694(2) 0.72881(6) 0.0159(4) Uani 1 1 d . . . . .
C9A C 0.56363(13) 0.2980(2) 0.46341(6) 0.0176(4) Uani 1 1 d . . . . .
H9A H 0.580693 0.338405 0.433215 0.021 Uiso 1 1 calc R U . . .
C1A C 0.43240(13) 0.2376(2) 0.51791(6) 0.0174(4) Uani 1 1 d . . . . .
C2B C 0.92303(13) 0.3709(2) 0.72114(6) 0.0177(4) Uani 1 1 d . . . . .
C2A C 0.32992(13) 0.2325(2) 0.52590(6) 0.0174(4) Uani 1 1 d . . . . .
C11B C 0.48031(14) 0.3428(2) 0.80408(6) 0.0205(4) Uani 1 1 d . . . . .
H11B H 0.527386 0.322282 0.830892 0.025 Uiso 1 1 calc R U . . .
C7B C 0.86958(13) 0.4192(2) 0.81258(6) 0.0183(4) Uani 1 1 d . . . . .
H7B H 0.850953 0.437298 0.843827 0.022 Uiso 1 1 calc R U . . .
C8B C 0.79337(13) 0.3939(2) 0.77509(6) 0.0167(4) Uani 1 1 d . . . . .
C7A C 0.38259(13) 0.3363(2) 0.43708(6) 0.0177(4) Uani 1 1 d . . . . .
H7A H 0.400730 0.372671 0.406751 0.021 Uiso 1 1 calc R U . . .
C10B C 0.51458(13) 0.3709(2) 0.75956(6) 0.0166(4) Uani 1 1 d . . . . .
C9B C 0.68847(13) 0.3979(2) 0.78440(6) 0.0168(4) Uani 1 1 d . . . . .
H9B H 0.671467 0.422365 0.815648 0.020 Uiso 1 1 calc R U . . .
C5A C 0.28193(13) 0.3300(2) 0.44492(6) 0.0178(4) Uani 1 1 d . . . . .
C10A C 0.73750(13) 0.2563(2) 0.48791(6) 0.0171(4) Uani 1 1 d . . . . .
C5B C 0.97012(13) 0.4182(2) 0.80511(6) 0.0189(4) Uani 1 1 d . . . . .
C12A C 0.87776(14) 0.3113(3) 0.44146(6) 0.0225(4) Uani 1 1 d . . . . .
H12A H 0.902918 0.349162 0.412644 0.027 Uiso 1 1 calc R U . . .
C15A C 0.80486(13) 0.2050(2) 0.52665(6) 0.0173(4) Uani 1 1 d . . . . .
C11A C 0.77486(13) 0.3105(2) 0.44517(6) 0.0200(4) Uani 1 1 d . . . . .
H11A H 0.729540 0.346427 0.418854 0.024 Uiso 1 1 calc R U . . .
C4B C 0.99576(13) 0.3941(2) 0.75836(6) 0.0193(4) Uani 1 1 d . . . . .
H4B H 1.064803 0.393831 0.752442 0.023 Uiso 1 1 calc R U . . .
C15B C 0.44503(13) 0.3971(2) 0.71983(6) 0.0173(4) Uani 1 1 d . . . . .
C3A C 0.20936(13) 0.1734(3) 0.58163(7) 0.0243(4) Uani 1 1 d . . . . .
H3AA H 0.172432 0.083903 0.560365 0.036 Uiso 1 1 calc R U . . .
H3AB H 0.178893 0.297459 0.577058 0.036 Uiso 1 1 calc R U . . .
H3AC H 0.206209 0.133951 0.614599 0.036 Uiso 1 1 calc R U . . .
C4A C 0.25667(13) 0.2778(2) 0.49024(6) 0.0187(4) Uani 1 1 d . . . . .
H4A H 0.187763 0.273733 0.496334 0.022 Uiso 1 1 calc R U . . .
C16A C 0.76358(13) 0.1513(3) 0.57330(6) 0.0195(4) Uani 1 1 d . . . . .
H16C H 0.725830 0.258378 0.584955 0.023 Uiso 1 1 calc R U . . .
H16D H 0.715964 0.045779 0.567642 0.023 Uiso 1 1 calc R U . . .
C3B C 1.04446(14) 0.3365(3) 0.66455(7) 0.0269(4) Uani 1 1 d . . . . .
H3BA H 1.047859 0.317047 0.630481 0.040 Uiso 1 1 calc R U . . .
H3BB H 1.077027 0.231690 0.682167 0.040 Uiso 1 1 calc R U . . .
H3BC H 1.079204 0.452920 0.674255 0.040 Uiso 1 1 calc R U . . .
C12B C 0.37796(14) 0.3445(3) 0.80939(7) 0.0252(4) Uani 1 1 d . . . . .
H12B H 0.355016 0.326366 0.839837 0.030 Uiso 1 1 calc R U . . .
C14A C 0.90731(14) 0.2039(3) 0.52189(6) 0.0236(4) Uani 1 1 d . . . . .
H14A H 0.953067 0.166287 0.547889 0.028 Uiso 1 1 calc R U . . .
C16B C 0.48285(13) 0.4257(3) 0.67147(6) 0.0208(4) Uani 1 1 d . . . . .
H16A H 0.528175 0.535542 0.672701 0.025 Uiso 1 1 calc R U . . .
H16B H 0.522515 0.315088 0.663454 0.025 Uiso 1 1 calc R U . . .
C6A C 0.19844(14) 0.3690(3) 0.40640(6) 0.0229(4) Uani 1 1 d . . . . .
H6AA H 0.227527 0.414609 0.378020 0.034 Uiso 1 1 calc R U . . .
H6AB H 0.152989 0.463874 0.417418 0.034 Uiso 1 1 calc R U . . .
H6AC H 0.160607 0.253848 0.398744 0.034 Uiso 1 1 calc R U . . .
C13A C 0.94418(14) 0.2573(3) 0.47950(7) 0.0261(4) Uani 1 1 d . . . . .
H13A H 1.014703 0.256642 0.476701 0.031 Uiso 1 1 calc R U . . .
C6B C 1.05330(13) 0.4397(3) 0.84464(6) 0.0231(4) Uani 1 1 d . . . . .
H6BA H 1.024268 0.475700 0.873857 0.035 Uiso 1 1 calc R U . . .
H6BB H 1.100443 0.536464 0.836144 0.035 Uiso 1 1 calc R U . . .
H6BC H 1.089252 0.320846 0.849597 0.035 Uiso 1 1 calc R U . . .
C14B C 0.34283(14) 0.3993(3) 0.72586(7) 0.0251(4) Uani 1 1 d . . . . .
H14B H 0.295127 0.419343 0.699258 0.030 Uiso 1 1 calc R U . . .
C13B C 0.30956(14) 0.3724(3) 0.77055(7) 0.0287(5) Uani 1 1 d . . . . .
H13B H 0.239400 0.373436 0.774241 0.034 Uiso 1 1 calc R U . . .

loop_
_atom_site_aniso_label
_atom_site_aniso_U_11
_atom_site_aniso_U_22
_atom_site_aniso_U_33
_atom_site_aniso_U_23
_atom_site_aniso_U_13
_atom_site_aniso_U_12
O1B 0.0131(6) 0.0326(7) 0.0174(6) -0.0033(5) 0.0007(5) -0.0015(6)
O1A 0.0124(6) 0.0345(8) 0.0179(6) 0.0045(5) 0.0013(5) 0.0011(6)
O2A 0.0147(7) 0.0337(8) 0.0193(7) 0.0042(5) 0.0045(5) -0.0013(5)
O2B 0.0166(7) 0.0402(8) 0.0181(6) -0.0045(5) 0.0061(5) -0.0007(6)
O3B 0.0278(8) 0.0299(8) 0.0204(7) 0.0008(5) -0.0058(6) -0.0007(6)
O3A 0.0283(8) 0.0288(8) 0.0197(7) 0.0001(5) -0.0037(5) 0.0020(6)
N1A 0.0136(8) 0.0203(8) 0.0169(7) -0.0003(6) 0.0032(6) 0.0006(6)
N1B 0.0145(8) 0.0178(8) 0.0185(7) -0.0014(6) 0.0025(6) 0.0002(6)
C8A 0.0149(9) 0.0171(9) 0.0180(9) -0.0030(6) 0.0010(7) -0.0002(7)
C1B 0.0154(9) 0.0151(8) 0.0168(8) -0.0016(6) -0.0004(7) -0.0005(7)
C9A 0.0196(9) 0.0179(9) 0.0157(9) -0.0015(7) 0.0039(7) -0.0011(7)
C1A 0.0164(9) 0.0194(9) 0.0161(9) -0.0010(7) 0.0004(7) -0.0006(7)
C2B 0.0173(9) 0.0193(9) 0.0170(9) 0.0003(7) 0.0036(7) 0.0009(7)
C2A 0.0167(9) 0.0194(9) 0.0165(9) -0.0006(7) 0.0040(7) -0.0026(7)
C11B 0.0195(10) 0.0245(10) 0.0173(9) -0.0003(7) 0.0006(7) 0.0011(8)
C7B 0.0196(10) 0.0206(9) 0.0146(8) -0.0003(7) 0.0011(7) 0.0013(7)
C8B 0.0155(9) 0.0152(9) 0.0195(9) 0.0005(6) 0.0017(7) 0.0014(7)
C7A 0.0207(10) 0.0182(9) 0.0142(8) 0.0001(6) 0.0020(7) -0.0019(7)
C10B 0.0161(9) 0.0138(8) 0.0202(9) 0.0001(6) 0.0030(7) 0.0007(7)
C9B 0.0156(9) 0.0183(9) 0.0170(8) -0.0015(6) 0.0038(7) 0.0003(7)
C5A 0.0182(9) 0.0162(9) 0.0186(9) -0.0022(7) -0.0013(7) -0.0004(7)
C10A 0.0144(9) 0.0176(9) 0.0195(9) -0.0026(7) 0.0034(7) -0.0006(7)
C5B 0.0181(9) 0.0162(9) 0.0219(9) 0.0005(7) -0.0011(7) 0.0004(7)
C12A 0.0209(10) 0.0273(10) 0.0205(9) -0.0019(7) 0.0078(7) -0.0030(8)
C15A 0.0174(9) 0.0158(9) 0.0187(9) -0.0041(6) 0.0015(7) -0.0012(7)
C11A 0.0186(10) 0.0224(9) 0.0191(9) 0.0002(7) 0.0025(7) 0.0004(7)
C4B 0.0132(9) 0.0197(9) 0.0251(9) 0.0008(7) 0.0020(7) 0.0006(7)
C15B 0.0189(9) 0.0152(9) 0.0177(9) -0.0008(6) 0.0022(7) -0.0004(7)
C3A 0.0163(9) 0.0296(10) 0.0282(10) 0.0028(8) 0.0084(8) -0.0007(8)
C4A 0.0123(9) 0.0227(9) 0.0211(9) -0.0040(7) 0.0011(7) -0.0003(7)
C16A 0.0185(9) 0.0225(10) 0.0173(9) 0.0003(7) -0.0001(7) 0.0004(7)
C3B 0.0189(10) 0.0372(12) 0.0259(10) -0.0050(8) 0.0093(8) -0.0013(8)
C12B 0.0216(10) 0.0320(11) 0.0231(10) 0.0011(8) 0.0072(8) 0.0006(8)
C14A 0.0187(10) 0.0288(10) 0.0224(10) -0.0025(7) -0.0023(7) -0.0004(8)
C16B 0.0185(10) 0.0238(10) 0.0195(9) 0.0011(7) -0.0011(7) -0.0011(8)
C6A 0.0198(10) 0.0264(10) 0.0217(10) 0.0009(7) -0.0020(7) -0.0016(8)
C13A 0.0145(10) 0.0351(11) 0.0291(10) -0.0037(8) 0.0038(8) -0.0024(8)
C6B 0.0208(10) 0.0258(10) 0.0223(9) -0.0009(7) -0.0007(8) -0.0013(8)
C14B 0.0157(10) 0.0318(11) 0.0272(10) 0.0017(8) -0.0016(8) 0.0007(8)
C13B 0.0154(10) 0.0368(12) 0.0345(11) 0.0013(9) 0.0063(8) 0.0014(8)

loop_
_atom_type_symbol
_atom_type_description
_atom_type_scat_dispersion_real
_atom_type_scat_dispersion_imag
_atom_type_scat_source
C C 0.0033 0.0016 'International Tables Vol C Tables 4.2.6.8 and 6.1.1.4'
H H 0.0000 0.0000 'International Tables Vol C Tables 4.2.6.8 and 6.1.1.4'
N N 0.0061 0.0033 'International Tables Vol C Tables 4.2.6.8 and 6.1.1.4'
O O 0.0106 0.0060 'International Tables Vol C Tables 4.2.6.8 and 6.1.1.4'

loop_
_geom_angle_atom_site_label_1
_geom_angle_atom_site_label_2
_geom_angle_atom_site_label_3
_geom_angle
_geom_angle_site_symmetry_1
_geom_angle_site_symmetry_3
_geom_angle_publ_flag
C1B O1B H1B 109.5 . . ?
C1A O1A H1A 109.5 . . ?
C2A O2A C3A 116.95(13) . . ?
C2B O2B C3B 117.05(13) . . ?
C16B O3B H3B 109.5 . . ?
C16A O3A H3A 109.5 . . ?
C9A N1A C10A 122.84(15) . . ?
C9B N1B C10B 121.82(14) . . ?
C1A C8A C9A 120.38(15) . . ?
C7A C8A C9A 120.32(15) . . ?
C7A C8A C1A 119.30(16) . . ?
O1B C1B C2B 118.19(15) . . ?
O1B C1B C8B 122.98(15) . . ?
C8B C1B C2B 118.83(15) . . ?
N1A C9A C8A 120.89(16) . . ?
N1A C9A H9A 119.6 . . ?
C8A C9A H9A 119.6 . . ?
O1A C1A C8A 122.87(16) . . ?
O1A C1A C2A 118.24(15) . . ?
C2A C1A C8A 118.89(15) . . ?
O2B C2B C1B 114.28(14) . . ?
C4B C2B O2B 125.09(16) . . ?
C4B C2B C1B 120.64(15) . . ?
O2A C2A C1A 114.31(14) . . ?
C4A C2A O2A 125.11(16) . . ?
C4A C2A C1A 120.59(16) . . ?
C10B C11B H11B 119.8 . . ?
C12B C11B H11B 119.8 . . ?
C12B C11B C10B 120.32(16) . . ?
C8B C7B H7B 119.1 . . ?
C5B C7B H7B 119.1 . . ?
C5B C7B C8B 121.77(15) . . ?
C1B C8B C7B 119.34(15) . . ?
C1B C8B C9B 120.64(15) . . ?
C7B C8B C9B 120.01(15) . . ?
C8A C7A H7A 119.1 . . ?
C5A C7A C8A 121.71(16) . . ?
C5A C7A H7A 119.1 . . ?
C11B C10B N1B 123.87(15) . . ?
C11B C10B C15B 119.82(16) . . ?
C15B C10B N1B 116.27(15) . . ?
N1B C9B C8B 121.10(15) . . ?
N1B C9B H9B 119.4 . . ?
C8B C9B H9B 119.4 . . ?
C7A C5A C4A 118.27(15) . . ?
C7A C5A C6A 122.63(16) . . ?
C4A C5A C6A 119.06(16) . . ?
C15A C10A N1A 115.82(15) . . ?
C15A C10A C11A 119.66(16) . . ?
C11A C10A N1A 124.52(15) . . ?
C7B C5B C4B 118.04(15) . . ?
C7B C5B C6B 122.96(16) . . ?
C4B C5B C6B 118.99(16) . . ?
C11A C12A H12A 119.8 . . ?
C13A C12A H12A 119.8 . . ?
C13A C12A C11A 120.35(17) . . ?
C10A C15A C16A 119.21(15) . . ?
C14A C15A C10A 119.41(16) . . ?
C14A C15A C16A 121.38(15) . . ?
C10A C11A H11A 120.0 . . ?
C12A C11A C10A 119.94(16) . . ?
C12A C11A H11A 120.0 . . ?
C2B C4B C5B 121.38(16) . . ?
C2B C4B H4B 119.3 . . ?
C5B C4B H4B 119.3 . . ?
C10B C15B C16B 119.51(15) . . ?
C14B C15B C10B 119.05(16) . . ?
C14B C15B C16B 121.43(15) . . ?
O2A C3A H3AA 109.5 . . ?
O2A C3A H3AB 109.5 . . ?
O2A C3A H3AC 109.5 . . ?
H3AA C3A H3AB 109.5 . . ?
H3AA C3A H3AC 109.5 . . ?
H3AB C3A H3AC 109.5 . . ?
C2A C4A C5A 121.24(16) . . ?
C2A C4A H4A 119.4 . . ?
C5A C4A H4A 119.4 . . ?
O3A C16A C15A 112.08(14) . . ?
O3A C16A H16C 109.2 . . ?
O3A C16A H16D 109.2 . . ?
C15A C16A H16C 109.2 . . ?
C15A C16A H16D 109.2 . . ?
H16C C16A H16D 107.9 . . ?
O2B C3B H3BA 109.5 . . ?
O2B C3B H3BB 109.5 . . ?
O2B C3B H3BC 109.5 . . ?
H3BA C3B H3BB 109.5 . . ?
H3BA C3B H3BC 109.5 . . ?
H3BB C3B H3BC 109.5 . . ?
C11B C12B H12B 120.0 . . ?
C13B C12B C11B 119.97(17) . . ?
C13B C12B H12B 120.0 . . ?
C15A C14A H14A 119.6 . . ?
C15A C14A C13A 120.84(17) . . ?
C13A C14A H14A 119.6 . . ?
O3B C16B C15B 112.25(14) . . ?
O3B C16B H16A 109.2 . . ?
O3B C16B H16B 109.2 . . ?
C15B C16B H16A 109.2 . . ?
C15B C16B H16B 109.2 . . ?
H16A C16B H16B 107.9 . . ?
C5A C6A H6AA 109.5 . . ?
C5A C6A H6AB 109.5 . . ?
C5A C6A H6AC 109.5 . . ?
H6AA C6A H6AB 109.5 . . ?
H6AA C6A H6AC 109.5 . . ?
H6AB C6A H6AC 109.5 . . ?
C12A C13A C14A 119.78(17) . . ?
C12A C13A H13A 120.1 . . ?
C14A C13A H13A 120.1 . . ?
C5B C6B H6BA 109.5 . . ?
C5B C6B H6BB 109.5 . . ?
C5B C6B H6BC 109.5 . . ?
H6BA C6B H6BB 109.5 . . ?
H6BA C6B H6BC 109.5 . . ?
H6BB C6B H6BC 109.5 . . ?
C15B C14B H14B 119.7 . . ?
C15B C14B C13B 120.58(17) . . ?
C13B C14B H14B 119.7 . . ?
C12B C13B C14B 120.24(18) . . ?
C12B C13B H13B 119.9 . . ?
C14B C13B H13B 119.9 . . ?

loop_
_geom_bond_atom_site_label_1
_geom_bond_atom_site_label_2
_geom_bond_distance
_geom_bond_site_symmetry_2
_geom_bond_publ_flag
O1B H1B 0.8400 . ?
O1B C1B 1.3500(19) . ?
O1A H1A 0.8400 . ?
O1A C1A 1.349(2) . ?
O2A C2A 1.3792(19) . ?
O2A C3A 1.426(2) . ?
O2B C2B 1.380(2) . ?
O2B C3B 1.426(2) . ?
O3B H3B 0.8400 . ?
O3B C16B 1.423(2) . ?
O3A H3A 0.8400 . ?
O3A C16A 1.420(2) . ?
N1A C9A 1.291(2) . ?
N1A C10A 1.411(2) . ?
N1B C10B 1.416(2) . ?
N1B C9B 1.290(2) . ?
C8A C9A 1.444(2) . ?
C8A C1A 1.408(2) . ?
C8A C7A 1.406(2) . ?
C1B C2B 1.404(2) . ?
C1B C8B 1.402(2) . ?
C9A H9A 0.9500 . ?
C1A C2A 1.405(2) . ?
C2B C4B 1.374(2) . ?
C2A C4A 1.376(2) . ?
C11B H11B 0.9500 . ?
C11B C10B 1.395(2) . ?
C11B C12B 1.385(2) . ?
C7B H7B 0.9500 . ?
C7B C8B 1.411(2) . ?
C7B C5B 1.375(2) . ?
C8B C9B 1.446(2) . ?
C7A H7A 0.9500 . ?
C7A C5A 1.380(2) . ?
C10B C15B 1.402(2) . ?
C9B H9B 0.9500 . ?
C5A C4A 1.407(2) . ?
C5A C6A 1.510(2) . ?
C10A C15A 1.400(2) . ?
C10A C11A 1.405(2) . ?
C5B C4B 1.408(2) . ?
C5B C6B 1.508(2) . ?
C12A H12A 0.9500 . ?
C12A C11A 1.384(2) . ?
C12A C13A 1.384(3) . ?
C15A C16A 1.527(2) . ?
C15A C14A 1.384(3) . ?
C11A H11A 0.9500 . ?
C4B H4B 0.9500 . ?
C15B C16B 1.517(2) . ?
C15B C14B 1.388(2) . ?
C3A H3AA 0.9800 . ?
C3A H3AB 0.9800 . ?
C3A H3AC 0.9800 . ?
C4A H4A 0.9500 . ?
C16A H16C 0.9900 . ?
C16A H16D 0.9900 . ?
C3B H3BA 0.9800 . ?
C3B H3BB 0.9800 . ?
C3B H3BC 0.9800 . ?
C12B H12B 0.9500 . ?
C12B C13B 1.376(3) . ?
C14A H14A 0.9500 . ?
C14A C13A 1.392(3) . ?
C16B H16A 0.9900 . ?
C16B H16B 0.9900 . ?
C6A H6AA 0.9800 . ?
C6A H6AB 0.9800 . ?
C6A H6AC 0.9800 . ?
C13A H13A 0.9500 . ?
C6B H6BA 0.9800 . ?
C6B H6BB 0.9800 . ?
C6B H6BC 0.9800 . ?
C14B H14B 0.9500 . ?
C14B C13B 1.393(3) . ?
C13B H13B 0.9500 . ?

loop_
_geom_torsion_atom_site_label_1
_geom_torsion_atom_site_label_2
_geom_torsion_atom_site_label_3
_geom_torsion_atom_site_label_4
_geom_torsion
_geom_torsion_site_symmetry_1
_geom_torsion_site_symmetry_2
_geom_torsion_site_symmetry_3
_geom_torsion_site_symmetry_4
_geom_torsion_publ_flag
O1B C1B C2B O2B 0.7(2) . . . . ?
O1B C1B C2B C4B -179.44(15) . . . . ?
O1B C1B C8B C7B -179.98(15) . . . . ?
O1B C1B C8B C9B -1.4(3) . . . . ?
O1A C1A C2A O2A -0.3(2) . . . . ?
O1A C1A C2A C4A 179.33(15) . . . . ?
O2A C2A C4A C5A 179.72(16) . . . . ?
O2B C2B C4B C5B 179.39(16) . . . . ?
N1A C10A C15A C16A -1.0(2) . . . . ?
N1A C10A C15A C14A 179.01(15) . . . . ?
N1A C10A C11A C12A 179.89(16) . . . . ?
N1B C10B C15B C16B -1.5(2) . . . . ?
N1B C10B C15B C14B 179.57(15) . . . . ?
C8A C1A C2A O2A -179.49(15) . . . . ?
C8A C1A C2A C4A 0.2(3) . . . . ?
C8A C7A C5A C4A 0.7(2) . . . . ?
C8A C7A C5A C6A -176.74(16) . . . . ?
C1B C2B C4B C5B -0.4(3) . . . . ?
C1B C8B C9B N1B 3.9(3) . . . . ?
C9A N1A C10A C15A 178.51(15) . . . . ?
C9A N1A C10A C11A -0.9(3) . . . . ?
C9A C8A C1A O1A 0.6(3) . . . . ?
C9A C8A C1A C2A 179.71(15) . . . . ?
C9A C8A C7A C5A 179.87(15) . . . . ?
C1A C8A C9A N1A 2.4(2) . . . . ?
C1A C8A C7A C5A -0.4(2) . . . . ?
C1A C2A C4A C5A 0.1(3) . . . . ?
C2B C1B C8B C7B -0.1(2) . . . . ?
C2B C1B C8B C9B 178.49(15) . . . . ?
C11B C10B C15B C16B -179.39(16) . . . . ?
C11B C10B C15B C14B 1.7(3) . . . . ?
C11B C12B C13B C14B -0.1(3) . . . . ?
C7B C8B C9B N1B -177.57(16) . . . . ?
C7B C5B C4B C2B -0.4(3) . . . . ?
C8B C1B C2B O2B -179.17(15) . . . . ?
C8B C1B C2B C4B 0.6(2) . . . . ?
C8B C7B C5B C4B 1.0(3) . . . . ?
C8B C7B C5B C6B -178.34(16) . . . . ?
C7A C8A C9A N1A -177.90(16) . . . . ?
C7A C8A C1A O1A -179.15(15) . . . . ?
C7A C8A C1A C2A 0.0(2) . . . . ?
C7A C5A C4A C2A -0.5(3) . . . . ?
C10B N1B C9B C8B 179.58(15) . . . . ?
C10B C11B C12B C13B 0.6(3) . . . . ?
C10B C15B C16B O3B -178.88(15) . . . . ?
C10B C15B C14B C13B -1.2(3) . . . . ?
C9B N1B C10B C11B -21.8(2) . . . . ?
C9B N1B C10B C15B 160.36(16) . . . . ?
C10A N1A C9A C8A -179.90(15) . . . . ?
C10A C15A C16A O3A 178.78(14) . . . . ?
C10A C15A C14A C13A 1.5(3) . . . . ?
C5B C7B C8B C1B -0.8(3) . . . . ?
C5B C7B C8B C9B -179.34(16) . . . . ?
C15A C10A C11A C12A 0.5(3) . . . . ?
C15A C14A C13A C12A -0.3(3) . . . . ?
C11A C10A C15A C16A 178.41(15) . . . . ?
C11A C10A C15A C14A -1.6(2) . . . . ?
C11A C12A C13A C14A -0.7(3) . . . . ?
C15B C14B C13B C12B 0.4(3) . . . . ?
C3A O2A C2A C1A 179.79(15) . . . . ?
C3A O2A C2A C4A 0.2(2) . . . . ?
C16A C15A C14A C13A -178.49(17) . . . . ?
C3B O2B C2B C1B -176.16(15) . . . . ?
C3B O2B C2B C4B 4.0(2) . . . . ?
C12B C11B C10B N1B -179.11(16) . . . . ?
C12B C11B C10B C15B -1.4(3) . . . . ?
C14A C15A C16A O3A -1.3(2) . . . . ?
C16B C15B C14B C13B 179.89(17) . . . . ?
C6A C5A C4A C2A 176.97(16) . . . . ?
C13A C12A C11A C10A 0.6(3) . . . . ?
C6B C5B C4B C2B 178.95(16) . . . . ?
C14B C15B C16B O3B 0.0(2) . . . . ?
